data_4062834
_journal_name_full Organometallics
_journal_paper_doi 10.1021/om049704y
_journal_year 2004
_chemical_formula_sum 'C35 H42 Cl4 N2 O3 Ru2'
_chemical_formula_weight 882.65
_space_group_IT_number 2
_symmetry_cell_setting triclinic
_symmetry_space_group_name_Hall '-P 1'
_symmetry_space_group_name_H-M 'P -1'
_cell_angle_alpha 105.730(18)
_cell_angle_beta 100.04(2)
_cell_angle_gamma 95.60(2)
_cell_formula_units_Z 2
_cell_length_a 11.634(5)
_cell_length_b 12.399(5)
_cell_length_c 13.935(8)
_cell_measurement_temperature 296(2)
_cell_volume 1882.8(15)
_diffrn_ambient_temperature 296(2)
_exptl_crystal_density_diffrn 1.557
_cod_database_code 4062834

loop_
_symmetry_equiv_pos_as_xyz
'x, y, z'
'-x, -y, -z'

loop_
_atom_site_label
_atom_site_type_symbol
_atom_site_fract_x
_atom_site_fract_y
_atom_site_fract_z
_atom_site_U_iso_or_equiv
_atom_site_adp_type
_atom_site_occupancy
_atom_site_symmetry_multiplicity
_atom_site_calc_flag
_atom_site_refinement_flags
_atom_site_disorder_assembly
_atom_site_disorder_group
Ru1 Ru 0.14056(2) 0.16112(2) 0.30442(2) 0.03814(9) Uani 1 1 d . . .
Ru2 Ru 0.34059(3) 0.25247(2) 0.25875(2) 0.04281(10) Uani 1 1 d . . .
Cl1 Cl 0.2231(3) 0.6823(3) 0.4344(3) 0.2094(14) Uani 1 1 d . . .
Cl2 Cl 0.4076(2) 0.8731(2) 0.5015(2) 0.1898(13) Uani 1 1 d . . .
Cl3 Cl 0.8591(2) 0.5940(3) 0.2099(2) 0.1684(11) Uani 1 1 d . . .
Cl4 Cl 1.0666(2) 0.6524(3) 0.1401(3) 0.1721(12) Uani 1 1 d . . .
O1 O -0.0144(2) 0.1076(3) 0.1076(2) 0.0632(8) Uani 1 1 d . . .
O2 O 0.1258(3) 0.3798(3) 0.2572(3) 0.0804(11) Uani 1 1 d . . .
O3 O 0.4393(3) 0.3707(3) 0.4803(3) 0.0881(11) Uani 1 1 d . . .
N1 N 0.2951(2) 0.0951(2) 0.2889(2) 0.0389(6) Uani 1 1 d . . .
N2 N 0.1184(3) -0.0094(3) 0.0990(2) 0.0457(7) Uani 1 1 d . . .
C1 C 0.3037(3) -0.0086(3) 0.2181(3) 0.0388(7) Uani 1 1 d . . .
C2 C 0.2163(3) -0.0587(3) 0.1278(3) 0.0399(8) Uani 1 1 d . . .
C3 C 0.2313(3) -0.1581(3) 0.0603(3) 0.0486(9) Uani 1 1 d . . .
H3 H 0.1733 -0.1912 0.0016 0.058 Uiso 1 1 calc R . .
C4 C 0.3319(4) -0.2111(3) 0.0774(3) 0.0485(9) Uani 1 1 d . . .
C5 C 0.3517(4) -0.3084(4) 0.0056(4) 0.0612(11) Uani 1 1 d . . .
H5 H 0.2956 -0.3414 -0.0544 0.073 Uiso 1 1 calc R . .
C6 C 0.4520(5) -0.3550(4) 0.0230(5) 0.0724(15) Uani 1 1 d . . .
H6 H 0.4639 -0.4188 -0.0253 0.087 Uiso 1 1 calc R . .
C7 C 0.5360(5) -0.3076(4) 0.1121(5) 0.0740(15) Uani 1 1 d . . .
H7 H 0.6038 -0.3404 0.1232 0.089 Uiso 1 1 calc R . .
C8 C 0.5211(4) -0.2135(4) 0.1841(4) 0.0645(12) Uani 1 1 d . . .
H8 H 0.5784 -0.1830 0.2437 0.077 Uiso 1 1 calc R . .
C9 C 0.4175(3) -0.1617(3) 0.1684(3) 0.0474(9) Uani 1 1 d . . .
C10 C 0.4002(3) -0.0627(3) 0.2379(3) 0.0479(9) Uani 1 1 d . . .
H10 H 0.4549 -0.0323 0.2992 0.057 Uiso 1 1 calc R . .
C11 C 0.0752(3) 0.0817(3) 0.1554(3) 0.0454(8) Uani 1 1 d . . .
C12 C 0.1633(4) 0.2978(4) 0.2673(3) 0.0534(10) Uani 1 1 d . . .
C13 C 0.3980(4) 0.3226(4) 0.3959(4) 0.0609(11) Uani 1 1 d . . .
C14 C 0.3797(5) 0.3820(4) 0.1821(4) 0.0768(16) Uani 1 1 d . . .
C15 C 0.4869(4) 0.3470(4) 0.2217(4) 0.0681(13) Uani 1 1 d . . .
C16 C 0.4825(4) 0.2327(4) 0.1711(3) 0.0545(10) Uani 1 1 d . . .
C17 C 0.3765(4) 0.1957(4) 0.0951(3) 0.0518(10) Uani 1 1 d . . .
C18 C 0.3115(4) 0.2860(5) 0.1013(4) 0.0644(13) Uani 1 1 d . . .
C19 C 0.3515(7) 0.5003(5) 0.2072(7) 0.142(4) Uani 1 1 d . . .
H19A H 0.3506 0.5269 0.2784 0.214 Uiso 1 1 calc R . .
H19B H 0.2754 0.5010 0.1676 0.214 Uiso 1 1 calc R . .
H19C H 0.4105 0.5488 0.1916 0.214 Uiso 1 1 calc R . .
C20 C 0.5902(5) 0.4263(6) 0.2972(5) 0.123(3) Uani 1 1 d . . .
H20A H 0.6324 0.3854 0.3376 0.185 Uiso 1 1 calc R . .
H20B H 0.5617 0.4873 0.3409 0.185 Uiso 1 1 calc R . .
H20C H 0.6421 0.4565 0.2611 0.185 Uiso 1 1 calc R . .
C21 C 0.5792(4) 0.1625(5) 0.1846(4) 0.0800(15) Uani 1 1 d . . .
H21A H 0.6253 0.1616 0.1336 0.120 Uiso 1 1 calc R . .
H21B H 0.5449 0.0864 0.1775 0.120 Uiso 1 1 calc R . .
H21C H 0.6290 0.1947 0.2511 0.120 Uiso 1 1 calc R . .
C22 C 0.3516(5) 0.0851(4) 0.0131(4) 0.0797(16) Uani 1 1 d . . .
H22A H 0.2678 0.0610 -0.0079 0.120 Uiso 1 1 calc R . .
H22B H 0.3880 0.0293 0.0386 0.120 Uiso 1 1 calc R . .
H22C H 0.3830 0.0939 -0.0441 0.120 Uiso 1 1 calc R . .
C23 C 0.1987(5) 0.2860(7) 0.0309(5) 0.111(3) Uani 1 1 d . . .
H23A H 0.2154 0.2957 -0.0316 0.167 Uiso 1 1 calc R . .
H23B H 0.1602 0.3471 0.0624 0.167 Uiso 1 1 calc R . .
H23C H 0.1479 0.2153 0.0166 0.167 Uiso 1 1 calc R . .
C24 C -0.0133(3) 0.2156(4) 0.3696(3) 0.0555(10) Uani 1 1 d . . .
C25 C -0.0260(4) 0.0964(4) 0.3432(3) 0.0564(11) Uani 1 1 d . . .
C26 C 0.0731(4) 0.0671(4) 0.4021(3) 0.0557(10) Uani 1 1 d . . .
C27 C 0.1424(3) 0.1697(4) 0.4702(3) 0.0507(9) Uani 1 1 d . . .
C28 C 0.0895(3) 0.2610(4) 0.4504(3) 0.0531(10) Uani 1 1 d . . .
C29 C -0.0997(4) 0.2829(5) 0.3280(5) 0.0845(17) Uani 1 1 d . . .
H29A H -0.1230 0.2515 0.2553 0.127 Uiso 1 1 calc R . .
H29B H -0.0632 0.3603 0.3446 0.127 Uiso 1 1 calc R . .
H29C H -0.1681 0.2798 0.3577 0.127 Uiso 1 1 calc R . .
C30 C -0.1285(5) 0.0150(6) 0.2683(5) 0.097(2) Uani 1 1 d . . .
H30A H -0.1896 0.0005 0.3034 0.145 Uiso 1 1 calc R . .
H30B H -0.1021 -0.0549 0.2382 0.145 Uiso 1 1 calc R . .
H30C H -0.1588 0.0477 0.2159 0.145 Uiso 1 1 calc R . .
C31 C 0.0930(5) -0.0520(4) 0.3995(5) 0.0855(17) Uani 1 1 d . . .
H31A H 0.1762 -0.0542 0.4158 0.128 Uiso 1 1 calc R . .
H31B H 0.0597 -0.1025 0.3325 0.128 Uiso 1 1 calc R . .
H31C H 0.0556 -0.0752 0.4484 0.128 Uiso 1 1 calc R . .
C32 C 0.2485(4) 0.1768(5) 0.5519(4) 0.0800(16) Uani 1 1 d . . .
H32A H 0.2926 0.2519 0.5737 0.120 Uiso 1 1 calc R . .
H32B H 0.2977 0.1231 0.5253 0.120 Uiso 1 1 calc R . .
H32C H 0.2231 0.1598 0.6088 0.120 Uiso 1 1 calc R . .
C33 C 0.1272(5) 0.3836(4) 0.5072(4) 0.0778(14) Uani 1 1 d . . .
H33A H 0.0826 0.4051 0.5594 0.117 Uiso 1 1 calc R . .
H33B H 0.1134 0.4282 0.4609 0.117 Uiso 1 1 calc R . .
H33C H 0.2098 0.3965 0.5380 0.117 Uiso 1 1 calc R . .
C34 C 0.3465(8) 0.7537(7) 0.4046(7) 0.130(3) Uani 1 1 d . . .
C35 C 0.9756(8) 0.5441(10) 0.1598(11) 0.202(6) Uani 1 1 d . . .

loop_
_atom_site_aniso_label
_atom_site_aniso_U_11
_atom_site_aniso_U_22
_atom_site_aniso_U_33
_atom_site_aniso_U_23
_atom_site_aniso_U_13
_atom_site_aniso_U_12
Ru1 0.03689(15) 0.04660(18) 0.02986(16) 0.00773(12) 0.00820(11) 0.00928(12)
Ru2 0.04495(18) 0.04287(18) 0.03872(18) 0.00541(13) 0.01500(13) 0.00544(13)
Cl1 0.277(4) 0.187(3) 0.180(3) 0.066(2) 0.096(3) -0.017(3)
Cl2 0.184(2) 0.150(2) 0.165(3) -0.0230(18) -0.0557(19) 0.0544(18)
Cl3 0.1368(18) 0.257(3) 0.156(2) 0.105(2) 0.0635(16) 0.0548(19)
Cl4 0.1216(17) 0.226(3) 0.217(3) 0.139(3) 0.0496(18) 0.0218(18)
O1 0.0578(16) 0.086(2) 0.0370(16) 0.0021(15) -0.0027(12) 0.0379(16)
O2 0.089(2) 0.075(2) 0.111(3) 0.051(2) 0.053(2) 0.0466(19)
O3 0.097(3) 0.089(3) 0.050(2) -0.0160(19) 0.0093(18) -0.009(2)
N1 0.0355(14) 0.0446(16) 0.0349(16) 0.0087(13) 0.0067(12) 0.0081(13)
N2 0.0444(16) 0.0510(18) 0.0373(17) 0.0057(14) 0.0035(13) 0.0162(14)
C1 0.0396(17) 0.0418(19) 0.0365(19) 0.0121(15) 0.0094(14) 0.0082(15)
C2 0.0418(18) 0.0397(18) 0.0372(19) 0.0087(15) 0.0076(14) 0.0097(15)
C3 0.052(2) 0.047(2) 0.042(2) 0.0071(17) 0.0079(17) 0.0069(18)
C4 0.058(2) 0.041(2) 0.056(3) 0.0195(18) 0.0226(19) 0.0158(17)
C5 0.085(3) 0.048(2) 0.057(3) 0.014(2) 0.026(2) 0.018(2)
C6 0.101(4) 0.052(3) 0.089(4) 0.030(3) 0.055(3) 0.039(3)
C7 0.075(3) 0.064(3) 0.112(5) 0.046(3) 0.048(3) 0.040(3)
C8 0.060(3) 0.071(3) 0.075(3) 0.032(3) 0.022(2) 0.030(2)
C9 0.048(2) 0.049(2) 0.055(2) 0.0240(19) 0.0193(18) 0.0176(17)
C10 0.0418(19) 0.057(2) 0.047(2) 0.0182(19) 0.0069(16) 0.0112(17)
C11 0.0410(18) 0.057(2) 0.035(2) 0.0083(17) 0.0060(15) 0.0096(17)
C12 0.059(2) 0.059(3) 0.050(2) 0.018(2) 0.0231(19) 0.016(2)
C13 0.058(3) 0.060(3) 0.056(3) 0.002(2) 0.020(2) -0.002(2)
C14 0.112(4) 0.052(3) 0.090(4) 0.026(3) 0.070(4) 0.021(3)
C15 0.072(3) 0.060(3) 0.065(3) 0.001(2) 0.034(2) -0.010(2)
C16 0.050(2) 0.065(3) 0.050(2) 0.013(2) 0.0233(19) 0.006(2)
C17 0.063(2) 0.053(2) 0.040(2) 0.0093(18) 0.0223(18) 0.0027(19)
C18 0.068(3) 0.088(3) 0.061(3) 0.043(3) 0.033(2) 0.028(3)
C19 0.222(9) 0.068(4) 0.205(9) 0.065(5) 0.163(8) 0.055(5)
C20 0.105(5) 0.125(5) 0.099(5) -0.020(4) 0.047(4) -0.067(4)
C21 0.057(3) 0.106(4) 0.086(4) 0.026(3) 0.033(3) 0.026(3)
C22 0.103(4) 0.079(3) 0.051(3) 0.003(2) 0.038(3) -0.007(3)
C23 0.089(4) 0.193(8) 0.098(5) 0.097(5) 0.036(4) 0.058(5)
C24 0.042(2) 0.081(3) 0.046(2) 0.016(2) 0.0182(17) 0.015(2)
C25 0.048(2) 0.074(3) 0.045(2) 0.012(2) 0.0162(18) 0.000(2)
C26 0.063(3) 0.061(3) 0.055(3) 0.022(2) 0.033(2) 0.015(2)
C27 0.047(2) 0.074(3) 0.034(2) 0.0155(19) 0.0131(16) 0.012(2)
C28 0.053(2) 0.065(3) 0.040(2) 0.0049(19) 0.0194(17) 0.014(2)
C29 0.055(3) 0.121(5) 0.091(4) 0.038(4) 0.024(3) 0.045(3)
C30 0.063(3) 0.124(5) 0.084(4) 0.013(4) 0.011(3) -0.023(3)
C31 0.109(4) 0.072(3) 0.097(5) 0.039(3) 0.053(4) 0.021(3)
C32 0.071(3) 0.124(5) 0.051(3) 0.038(3) 0.008(2) 0.017(3)
C33 0.093(4) 0.069(3) 0.063(3) -0.003(3) 0.027(3) 0.020(3)
C34 0.167(7) 0.099(5) 0.105(6) 0.005(5) 0.024(5) 0.005(5)
C35 0.138(7) 0.230(11) 0.363(17) 0.218(12) 0.134(9) 0.089(7)

loop_
_geom_bond_atom_site_label_1
_geom_bond_atom_site_label_2
_geom_bond_distance
_geom_bond_site_symmetry_2
_geom_bond_publ_flag
Ru1 C12 1.909(4) . ?
Ru1 C11 2.014(4) . ?
Ru1 N1 2.068(3) . ?
Ru1 C26 2.210(4) . ?
Ru1 C24 2.226(4) . ?
Ru1 C25 2.233(4) . ?
Ru1 C27 2.279(4) . ?
Ru1 C28 2.286(4) . ?
Ru1 Ru2 2.7380(10) . ?
Ru2 C13 1.843(5) . ?
Ru2 N1 2.142(3) . ?
Ru2 C15 2.187(4) . ?
Ru2 C12 2.204(4) . ?
Ru2 C16 2.212(4) . ?
Ru2 C14 2.210(5) . ?
Ru2 C18 2.317(5) . ?
Ru2 C17 2.321(4) . ?
Cl1 C34 1.783(9) . ?
Cl2 C34 1.701(8) . ?
Cl3 C35 1.723(9) . ?
Cl4 C35 1.739(9) . ?
O1 C11 1.253(4) . ?
O2 C12 1.178(5) . ?
O3 C13 1.155(5) . ?
N1 C1 1.417(4) . ?
N2 C11 1.384(5) . ?
N2 C2 1.393(4) . ?
C1 C10 1.388(5) . ?
C1 C2 1.417(5) . ?
C2 C3 1.380(5) . ?
C3 C4 1.412(5) . ?
C3 H3 0.9300 . ?
C4 C9 1.412(6) . ?
C4 C5 1.411(6) . ?
C5 C6 1.364(7) . ?
C5 H5 0.9300 . ?
C6 C7 1.383(7) . ?
C6 H6 0.9300 . ?
C7 C8 1.366(7) . ?
C7 H7 0.9300 . ?
C8 C9 1.431(5) . ?
C8 H8 0.9300 . ?
C9 C10 1.399(6) . ?
C10 H10 0.9300 . ?
C14 C15 1.429(8) . ?
C14 C18 1.446(7) . ?
C14 C19 1.496(7) . ?
C15 C16 1.393(6) . ?
C15 C20 1.512(7) . ?
C16 C17 1.422(6) . ?
C16 C21 1.505(6) . ?
C17 C18 1.403(6) . ?
C17 C22 1.492(6) . ?
C18 C23 1.495(7) . ?
C19 H19A 0.9600 . ?
C19 H19B 0.9600 . ?
C19 H19C 0.9600 . ?
C20 H20A 0.9600 . ?
C20 H20B 0.9600 . ?
C20 H20C 0.9600 . ?
C21 H21A 0.9600 . ?
C21 H21B 0.9600 . ?
C21 H21C 0.9600 . ?
C22 H22A 0.9600 . ?
C22 H22B 0.9600 . ?
C22 H22C 0.9600 . ?
C23 H23A 0.9600 . ?
C23 H23B 0.9600 . ?
C23 H23C 0.9600 . ?
C24 C25 1.409(6) . ?
C24 C28 1.439(6) . ?
C24 C29 1.505(6) . ?
C25 C26 1.431(6) . ?
C25 C30 1.513(6) . ?
C26 C27 1.431(6) . ?
C26 C31 1.509(6) . ?
C27 C28 1.408(6) . ?
C27 C32 1.504(6) . ?
C28 C33 1.492(6) . ?
C29 H29A 0.9600 . ?
C29 H29B 0.9600 . ?
C29 H29C 0.9600 . ?
C30 H30A 0.9600 . ?
C30 H30B 0.9600 . ?
C30 H30C 0.9600 . ?
C31 H31A 0.9600 . ?
C31 H31B 0.9600 . ?
C31 H31C 0.9600 . ?
C32 H32A 0.9600 . ?
C32 H32B 0.9600 . ?
C32 H32C 0.9600 . ?
C33 H33A 0.9600 . ?
C33 H33B 0.9600 . ?
C33 H33C 0.9600 . ?
